data_7026057
loop_
_publ_author_name
'Rychlewska, Urszula'
'Warzajtis, Beata'
'Glisi\'c, Biljana D.'
'Zivkovi\'c, Marija D.'
'Rajkovi\'c, Snezana'
'Djuran, Milos I.'

_publ_section_title
;
 Monocationic gold(III) Gly-L-His and L-Ala-L-His dipeptide complexes:
 crystal structures arising from solvent free and solvent-containing
 crystal formation and structural modifications tuned by counter-anions.
;
_journal_issue 38
_journal_name_full 'Dalton transactions (Cambridge, England : 2003)'
_journal_page_first 8906
_journal_page_last 8913
_journal_paper_doi 10.1039/c0dt00163e
_journal_volume 39
_journal_year 2010
_chemical_absolute_configuration rmad
_chemical_formula_sum 'C8 H13.5 Au Cl N5 O7.25'
_chemical_formula_weight 528.15
_chemical_name_systematic
;
?
;
_space_group_IT_number 5
_symmetry_cell_setting monoclinic
_symmetry_space_group_name_Hall 'C 2y'
_symmetry_space_group_name_H-M 'C 1 2 1'
_atom_sites_solution_hydrogens geom
_atom_sites_solution_primary direct
_atom_sites_solution_secondary difmap
_audit_creation_method SHELXL-97
_cell_angle_alpha 90.00
_cell_angle_beta 91.215(3)
_cell_angle_gamma 90.00
_cell_formula_units_Z 8
_cell_length_a 24.5647(9)
_cell_length_b 6.7463(2)
_cell_length_c 17.7095(5)
_cell_measurement_reflns_used 4834
_cell_measurement_temperature 295(2)
_cell_measurement_theta_max 28.41
_cell_measurement_theta_min 2.80
_cell_volume 2934.17(16)
_computing_cell_refinement
;
Oxford Diffraction (2009) CrysAlis RED
;
_computing_data_collection
;
Oxford Diffraction (2009) CrysAlis CCD
;
_computing_data_reduction
;
Oxford Diffraction (2009) CrysAlis RED
;
_computing_molecular_graphics
;
Simens Analytical X-Ray Instruments (1989),
Mercury (Bruno, et al. 2002)
;
_computing_publication_material 'SHELXL-97 (Sheldrick, 2008)'
_computing_structure_refinement 'SHELXL-97 (Sheldrick, 2008)'
_computing_structure_solution 'SHELXS-86 (Sheldrick, 2008)'
_diffrn_ambient_temperature 295(2)
_diffrn_measured_fraction_theta_full 0.998
_diffrn_measured_fraction_theta_max 0.998
_diffrn_measurement_device_type 'Xcalibur, Eos'
_diffrn_measurement_method '\w scans'
_diffrn_radiation_monochromator graphite
_diffrn_radiation_source 'fine-focus sealed tube'
_diffrn_radiation_type MoK\a
_diffrn_radiation_wavelength 0.71073
_diffrn_reflns_av_R_equivalents 0.0930
_diffrn_reflns_av_sigmaI/netI 0.1628
_diffrn_reflns_limit_h_max 29
_diffrn_reflns_limit_h_min -29
_diffrn_reflns_limit_k_max 8
_diffrn_reflns_limit_k_min -8
_diffrn_reflns_limit_l_max 21
_diffrn_reflns_limit_l_min -21
_diffrn_reflns_number 20068
_diffrn_reflns_theta_full 25.02
_diffrn_reflns_theta_max 25.02
_diffrn_reflns_theta_min 2.81
_diffrn_standards_interval_count 50
_diffrn_standards_number 2
_exptl_absorpt_coefficient_mu 10.255
_exptl_absorpt_correction_T_max 1.00000
_exptl_absorpt_correction_T_min 0.60798
_exptl_absorpt_correction_type multi-scan
_exptl_absorpt_process_details
;
CrystAlis Red (Clark & Reid,
1995; Oxford Diffraction,2009)
;
_exptl_crystal_colour yellow
_exptl_crystal_density_diffrn 2.391
_exptl_crystal_density_method 'not measured'
_exptl_crystal_description needle
_exptl_crystal_F_000 2004
_exptl_crystal_size_max 0.10
_exptl_crystal_size_mid 0.03
_exptl_crystal_size_min 0.02
_refine_diff_density_max 1.430
_refine_diff_density_min -1.037
_refine_diff_density_rms 0.163
_refine_ls_abs_structure_details 'Flack H D (1983), Acta Cryst. A39, 876-881'
_refine_ls_abs_structure_Flack -0.021(11)
_refine_ls_extinction_method none
_refine_ls_goodness_of_fit_ref 0.773
_refine_ls_hydrogen_treatment constr
_refine_ls_matrix_type full
_refine_ls_number_parameters 404
_refine_ls_number_reflns 5164
_refine_ls_number_restraints 277
_refine_ls_restrained_S_all 0.774
_refine_ls_R_factor_all 0.0806
_refine_ls_R_factor_gt 0.0404
_refine_ls_shift/su_max 0.001
_refine_ls_shift/su_mean 0.000
_refine_ls_structure_factor_coef Fsqd
_refine_ls_weighting_details 'calc w=1/[\s^2^(Fo^2^)+(0.0152P)^2^+0.0000P] where P=(Fo^2^+2Fc^2^)/3'
_refine_ls_weighting_scheme calc
_refine_ls_wR_factor_gt 0.0551
_refine_ls_wR_factor_ref 0.0596
_reflns_number_gt 3004
_reflns_number_total 5164
_reflns_threshold_expression >2sigma(I)
_cod_data_source_file c0dt00163e.txt
_cod_data_source_block gh
_cod_original_sg_symbol_H-M C2
_cod_original_formula_sum 'C8 H13.50 Au Cl N5 O7.25'
_cod_database_code 7026057

loop_
_symmetry_equiv_pos_as_xyz
'x, y, z'
'-x, y, -z'
'x+1/2, y+1/2, z'
'-x+1/2, y+1/2, -z'

loop_
_atom_site_label
_atom_site_type_symbol
_atom_site_fract_x
_atom_site_fract_y
_atom_site_fract_z
_atom_site_U_iso_or_equiv
_atom_site_adp_type
_atom_site_occupancy
_atom_site_symmetry_multiplicity
_atom_site_calc_flag
_atom_site_refinement_flags
_atom_site_attached_hydrogens
Au1 Au 0.81034(2) 0.27064(11) 0.82716(3) 0.02559(16) Uani 1 1 d U 0
Cl1 Cl 0.78730(13) 0.2402(8) 0.70154(15) 0.0314(8) Uani 1 1 d U 0
O1 O 0.7813(4) 0.4396(14) 1.0403(6) 0.044(3) Uani 1 1 d U 0
O2 O 0.8824(4) 0.6607(14) 0.9531(6) 0.047(3) Uani 1 1 d U 0
O3 O 0.9388(5) 0.5180(16) 1.0357(7) 0.061(3) Uani 1 1 d U 0
H3O H 0.9557 0.6221 1.0316 0.092 Uiso 1 1 calc R 0
N1 N 0.7329(3) 0.266(3) 0.8575(5) 0.029(2) Uani 1 1 d U 0
H1N H 0.7121 0.3190 0.8203 0.035 Uiso 1 1 d R 0
H2N H 0.7220 0.1402 0.8647 0.035 Uiso 1 1 d R 0
N2 N 0.8238(4) 0.3089(17) 0.9391(5) 0.027(3) Uani 1 1 d U 0
N3 N 0.8898(4) 0.272(3) 0.8055(5) 0.025(2) Uani 1 1 d U 0
N4 N 0.9678(5) 0.3509(14) 0.7570(7) 0.039(4) Uani 1 1 d U 0
H4N H 0.9916 0.3839 0.7244 0.047 Uiso 1 1 d R 0
C1 C 0.7269(6) 0.3880(19) 0.9291(9) 0.031(4) Uani 1 1 d U 0
H11 H 0.6978 0.3314 0.9584 0.037 Uiso 1 1 d R 0
H12 H 0.7172 0.5238 0.9168 0.037 Uiso 1 1 d R 0
C2 C 0.7786(6) 0.3823(18) 0.9751(9) 0.026(4) Uani 1 1 d U 0
C3 C 0.8753(5) 0.3115(17) 0.9763(7) 0.017(4) Uani 1 1 d U 0
H3 H 0.8703 0.2574 1.0270 0.020 Uiso 1 1 d R 0
C4 C 0.9154(6) 0.1784(18) 0.9384(8) 0.035(4) Uani 1 1 d U 0
H41 H 0.9483 0.1663 0.9694 0.042 Uiso 1 1 d R 0
H42 H 0.8999 0.0473 0.9315 0.042 Uiso 1 1 d R 0
C5 C 0.9288(5) 0.259(4) 0.8628(7) 0.034(3) Uani 1 1 d U 0
C6 C 0.9769(6) 0.306(2) 0.8330(8) 0.039(4) Uani 1 1 d U 0
H6 H 1.0108 0.3080 0.8574 0.047 Uiso 1 1 d R 0
C7 C 0.9153(6) 0.3320(19) 0.7451(9) 0.040(5) Uani 1 1 d U 0
H7 H 0.8984 0.3499 0.6981 0.048 Uiso 1 1 d R 0
C8 C 0.8960(6) 0.517(2) 0.9859(8) 0.026(4) Uani 1 1 d U 0
Au1' Au 0.78569(2) 0.74802(10) 0.68171(3) 0.02635(16) Uani 1 1 d U 0
Cl1' Cl 0.75465(14) 0.7758(9) 0.80271(16) 0.0415(9) Uani 1 1 d U 0
O1' O 0.7720(4) 0.5872(15) 0.4640(5) 0.044(3) Uani 1 1 d U 0
O2' O 0.8737(5) 0.3800(14) 0.5667(6) 0.054(3) Uani 1 1 d U 0
O3' O 0.9413(5) 0.5512(16) 0.5243(8) 0.073(4) Uani 1 1 d U 0
H3O' H 0.9550 0.4403 0.5241 0.109 Uiso 1 1 calc R 0
N1' N 0.7095(4) 0.7040(17) 0.6390(6) 0.037(4) Uani 1 1 d U 0
H1N' H 0.6910 0.6263 0.6708 0.045 Uiso 1 1 d R 0
H2N' H 0.6920 0.8211 0.6356 0.045 Uiso 1 1 d R 0
N2' N 0.8058(4) 0.7073(16) 0.5727(6) 0.026(3) Uani 1 1 d U 0
N3' N 0.8596(4) 0.790(2) 0.7139(5) 0.026(3) Uani 1 1 d U 0
N4' N 0.9372(5) 0.8180(16) 0.7824(7) 0.037(4) Uani 1 1 d U 0
H4N' H 0.9596 0.8332 0.8199 0.044 Uiso 1 1 d R 0
C1' C 0.7102(6) 0.605(2) 0.5621(8) 0.038(4) Uani 1 1 d U 0
H11' H 0.7006 0.4656 0.5656 0.045 Uiso 1 1 d R 0
H12' H 0.6844 0.6697 0.5280 0.045 Uiso 1 1 d R 0
C2' C 0.7657(6) 0.630(2) 0.5310(8) 0.032(4) Uani 1 1 d U 0
C3' C 0.8606(5) 0.736(3) 0.5453(6) 0.029(3) Uani 1 1 d U 0
H3' H 0.8575 0.7808 0.4927 0.035 Uiso 1 1 d R 0
C4' C 0.8903(7) 0.891(2) 0.5870(9) 0.036(5) Uani 1 1 d U 0
H41' H 0.9251 0.9081 0.5633 0.044 Uiso 1 1 d R 0
H42' H 0.8709 1.0156 0.5827 0.044 Uiso 1 1 d R 0
C5' C 0.9011(6) 0.8485(18) 0.6715(9) 0.034(4) Uani 1 1 d U 0
C6' C 0.9475(7) 0.858(2) 0.7093(10) 0.054(5) Uani 1 1 d U 0
H6' H 0.9823 0.8703 0.6899 0.064 Uiso 1 1 d R 0
C7' C 0.8839(5) 0.773(3) 0.7830(7) 0.039(3) Uani 1 1 d U 0
H7' H 0.8662 0.7287 0.8257 0.047 Uiso 1 1 d R 0
C8' C 0.8904(7) 0.539(2) 0.5487(8) 0.031(4) Uani 1 1 d U 0
N1N N 0.9398(6) 0.901(2) 1.1384(8) 0.047(4) Uani 1 1 d U 0
O1N O 0.9797(5) 0.8424(14) 1.1032(7) 0.056(4) Uani 1 1 d U 0
O2N O 0.9425(5) 0.936(2) 1.2070(8) 0.083(4) Uani 1 1 d U 0
O3N O 0.8970(6) 0.930(2) 1.1064(9) 0.106(5) Uani 1 1 d U 0
N2N N 1.0901(7) 0.475(2) 0.6649(8) 0.051(4) Uani 1 1 d U 0
O4N O 1.0859(5) 0.296(3) 0.6829(8) 0.114(6) Uani 1 1 d U 0
O5N O 1.1333(5) 0.5442(17) 0.6511(8) 0.076(4) Uani 1 1 d U 0
O6N O 1.0469(7) 0.560(2) 0.6673(10) 0.111(6) Uani 1 1 d U 0
O1W O 1.0000 0.218(2) 0.5000 0.046(4) Uani 1 2 d SU 2
O2W O 1.1598(4) -0.1035(14) 0.7320(6) 0.053(3) Uani 1 1 d U 2
O3W O 1.0579(6) 0.966(2) 0.5913(8) 0.092(4) Uani 1 1 d U 2

loop_
_atom_site_aniso_label
_atom_site_aniso_U_11
_atom_site_aniso_U_22
_atom_site_aniso_U_33
_atom_site_aniso_U_23
_atom_site_aniso_U_13
_atom_site_aniso_U_12
Au1 0.0300(4) 0.0287(4) 0.0181(3) 0.0001(5) 0.0010(2) 0.0007(6)
Cl1 0.044(2) 0.029(2) 0.0212(16) -0.001(2) -0.0004(14) 0.001(3)
O1 0.056(7) 0.048(6) 0.027(6) -0.008(5) -0.001(5) 0.005(5)
O2 0.050(6) 0.044(6) 0.047(6) -0.003(5) -0.005(5) -0.005(5)
O3 0.065(7) 0.064(7) 0.054(7) -0.019(6) -0.022(6) 0.003(6)
N1 0.038(5) 0.025(5) 0.024(4) -0.007(6) -0.013(4) -0.008(6)
N2 0.023(6) 0.033(8) 0.026(5) 0.004(5) -0.003(5) -0.006(5)
N3 0.026(5) 0.033(6) 0.017(5) -0.007(7) 0.002(4) 0.002(8)
N4 0.040(7) 0.035(6) 0.042(7) -0.009(5) 0.018(6) -0.001(5)
C1 0.022(8) 0.034(7) 0.037(7) -0.013(6) -0.001(7) -0.006(6)
C2 0.038(8) 0.008(6) 0.034(7) 0.004(6) -0.004(7) 0.002(6)
C3 0.020(7) 0.012(8) 0.018(6) -0.003(5) -0.004(5) -0.004(6)
C4 0.033(8) 0.039(8) 0.033(7) 0.006(6) -0.019(6) 0.004(6)
C5 0.032(7) 0.034(6) 0.037(6) -0.005(9) 0.002(6) 0.008(9)
C6 0.043(8) 0.029(9) 0.044(7) 0.006(6) -0.005(6) -0.004(7)
C7 0.043(8) 0.044(9) 0.033(7) -0.011(6) -0.002(6) -0.006(7)
C8 0.028(7) 0.032(7) 0.019(7) -0.004(6) 0.006(6) 0.006(6)
Au1' 0.0328(4) 0.0269(3) 0.0195(3) -0.0023(5) 0.0035(3) -0.0006(6)
Cl1' 0.063(2) 0.036(2) 0.0264(17) -0.005(3) 0.0174(16) -0.007(3)
O1' 0.049(7) 0.055(6) 0.028(6) -0.017(5) 0.003(5) -0.003(5)
O2' 0.060(7) 0.041(6) 0.061(7) 0.006(5) 0.005(6) 0.013(5)
O3' 0.055(7) 0.067(7) 0.096(8) 0.010(6) 0.008(6) 0.013(6)
N1' 0.033(6) 0.044(8) 0.035(6) -0.003(5) 0.004(5) -0.003(5)
N2' 0.028(6) 0.032(8) 0.018(5) 0.015(5) -0.007(5) -0.002(5)
N3' 0.040(6) 0.016(7) 0.022(5) 0.007(6) 0.020(5) -0.001(6)
N4' 0.039(7) 0.043(8) 0.028(6) -0.001(5) -0.017(5) 0.003(6)
C1' 0.036(8) 0.046(8) 0.030(7) 0.001(6) -0.001(7) -0.010(7)
C2' 0.036(8) 0.030(7) 0.029(7) -0.008(6) -0.016(7) 0.004(6)
C3' 0.031(7) 0.035(8) 0.020(6) 0.002(7) -0.001(5) 0.005(8)
C4' 0.033(8) 0.038(8) 0.038(8) 0.001(7) 0.007(7) -0.004(7)
C5' 0.035(8) 0.027(7) 0.039(8) -0.007(6) -0.019(7) 0.011(6)
C6' 0.052(9) 0.049(8) 0.060(9) -0.009(7) 0.012(7) 0.020(7)
C7' 0.053(7) 0.025(6) 0.040(7) -0.018(8) 0.009(6) -0.001(9)
C8' 0.038(8) 0.033(8) 0.021(7) 0.006(6) 0.002(6) 0.003(7)
N1N 0.032(7) 0.070(7) 0.038(7) -0.003(6) -0.010(6) 0.003(6)
O1N 0.039(6) 0.073(8) 0.057(6) -0.011(5) 0.015(5) 0.004(5)
O2N 0.062(8) 0.122(8) 0.065(7) -0.009(6) -0.010(6) -0.012(7)
O3N 0.085(9) 0.136(9) 0.096(9) 0.002(7) -0.010(7) 0.007(8)
N2N 0.044(8) 0.039(7) 0.072(8) 0.011(6) 0.023(7) 0.016(7)
O4N 0.107(8) 0.080(9) 0.155(9) 0.017(8) 0.017(7) -0.024(8)
O5N 0.057(7) 0.076(7) 0.095(8) 0.004(6) 0.033(7) -0.002(6)
O6N 0.092(9) 0.114(9) 0.128(9) -0.007(8) 0.026(8) 0.024(7)
O1W 0.038(7) 0.042(9) 0.058(7) 0.000 0.006(6) 0.000
O2W 0.043(6) 0.065(6) 0.050(6) 0.001(5) 0.000(5) -0.007(5)
O3W 0.100(8) 0.107(8) 0.069(8) 0.010(7) 0.013(7) 0.012(7)

loop_
_atom_type_symbol
_atom_type_description
_atom_type_scat_dispersion_real
_atom_type_scat_dispersion_imag
_atom_type_scat_source
C C 0.0033 0.0016 'International Tables Vol C Tables 4.2.6.8 and 6.1.1.4'
H H 0.0000 0.0000 'International Tables Vol C Tables 4.2.6.8 and 6.1.1.4'
N N 0.0061 0.0033 'International Tables Vol C Tables 4.2.6.8 and 6.1.1.4'
O O 0.0106 0.0060 'International Tables Vol C Tables 4.2.6.8 and 6.1.1.4'
Cl Cl 0.1484 0.1585 'International Tables Vol C Tables 4.2.6.8 and 6.1.1.4'
Au Au -2.0133 8.8022 'International Tables Vol C Tables 4.2.6.8 and 6.1.1.4'

loop_
_geom_angle_atom_site_label_1
_geom_angle_atom_site_label_2
_geom_angle_atom_site_label_3
_geom_angle
N1 Au1 N3 175.3(4)
N1 Au1 N2 82.8(4)
N3 Au1 N2 92.7(4)
N1 Au1 Cl1 92.5(2)
N3 Au1 Cl1 92.1(3)
N2 Au1 Cl1 174.7(3)
C1 N1 Au1 109.2(8)
C2 N2 C3 120.0(11)
C2 N2 Au1 112.5(9)
C3 N2 Au1 125.7(8)
C7 N3 C5 106.3(12)
C7 N3 Au1 130.0(10)
C5 N3 Au1 121.6(8)
C7 N4 C6 105.8(12)
C2 C1 N1 110.1(12)
O1 C2 N2 121.5(14)
O1 C2 C1 122.5(14)
N2 C2 C1 116.0(14)
N2 C3 C8 111.4(11)
N2 C3 C4 112.0(11)
C8 C3 C4 112.6(11)
C5 C4 C3 110.2(12)
C6 C5 N3 107.4(12)
C6 C5 C4 130.8(13)
N3 C5 C4 121.3(13)
C5 C6 N4 107.8(13)
N4 C7 N3 112.6(13)
O2 C8 O3 121.6(14)
O2 C8 C3 128.5(14)
O3 C8 C3 109.6(12)
N3' Au1' N2' 93.2(4)
N3' Au1' N1' 175.4(4)
N2' Au1' N1' 82.3(4)
N3' Au1' Cl1' 92.4(3)
N2' Au1' Cl1' 174.0(3)
N1' Au1' Cl1' 92.2(3)
C1' N1' Au1' 111.8(8)
C2' N2' C3' 123.3(12)
C2' N2' Au1' 113.1(10)
C3' N2' Au1' 123.2(8)
C5' N3' C7' 101.9(12)
C5' N3' Au1' 127.3(10)
C7' N3' Au1' 130.8(9)
C7' N4' C6' 104.8(12)
C2' C1' N1' 107.9(12)
O1' C2' N2' 121.5(15)
O1' C2' C1' 117.5(14)
N2' C2' C1' 120.9(14)
N2' C3' C4' 112.4(12)
N2' C3' C8' 108.6(14)
C4' C3' C8' 111.6(12)
C3' C4' C5' 115.7(12)
C6' C5' N3' 113.2(15)
C6' C5' C4' 128.0(17)
N3' C5' C4' 118.8(14)
C5' C6' N4' 107.4(16)
N4' C7' N3' 112.6(12)
O2' C8' O3' 118.2(15)
O2' C8' C3' 128.9(16)
O3' C8' C3' 112.9(13)
O3N N1N O2N 117.5(17)
O3N N1N O1N 120.7(16)
O2N N1N O1N 121.8(16)
O5N N2N O6N 127.4(16)
O5N N2N O4N 120.6(16)
O6N N2N O4N 112.0(17)

loop_
_geom_bond_atom_site_label_1
_geom_bond_atom_site_label_2
_geom_bond_distance
Au1 N1 1.987(8)
Au1 N3 1.996(9)
Au1 N2 2.020(10)
Au1 Cl1 2.293(3)
O1 C2 1.218(15)
O2 C8 1.174(14)
O3 C8 1.358(16)
N1 C1 1.521(17)
N2 C2 1.384(16)
N2 C3 1.415(14)
N3 C7 1.317(16)
N3 C5 1.384(13)
N4 C7 1.307(16)
N4 C6 1.395(16)
C1 C2 1.496(19)
C3 C8 1.485(18)
C3 C4 1.501(16)
C4 C5 1.487(18)
C5 C6 1.342(17)
Au1' N3' 1.913(10)
Au1' N2' 2.021(10)
Au1' N1' 2.026(10)
Au1' Cl1' 2.297(3)
O1' C2' 1.234(15)
O2' C8' 1.195(15)
O3' C8' 1.333(18)
N1' C1' 1.519(16)
N2' C2' 1.325(15)
N2' C3' 1.454(14)
N3' C5' 1.337(16)
N3' C7' 1.354(14)
N4' C7' 1.345(15)
N4' C6' 1.352(16)
C1' C2' 1.491(19)
C3' C4' 1.46(2)
C3' C8' 1.52(2)
C4' C5' 1.54(2)
C5' C6' 1.31(2)
N1N O3N 1.200(16)
N1N O2N 1.238(16)
N1N O1N 1.239(15)
N2N O5N 1.192(15)
N2N O6N 1.208(17)
N2N O4N 1.25(2)

loop_
_geom_hbond_atom_site_label_D
_geom_hbond_atom_site_label_H
_geom_hbond_atom_site_label_A
_geom_hbond_distance_DH
_geom_hbond_distance_HA
_geom_hbond_distance_DA
_geom_hbond_angle_DHA
_geom_hbond_site_symmetry_A
N1 H1N O2W 0.90 2.07 2.961(15) 171.1 3_455
N1 H2N O1 0.90 2.16 2.876(18) 135.9 4_647
N1' H1N' O2W 0.90 2.05 2.932(15) 166.2 3_455
N1' H2N' O5N 0.90 2.11 2.971(16) 160.9 3_455
N4 H4N O6N 0.86 2.08 2.90(2) 159.1 .
N4' H4N' O1N 0.86 2.00 2.849(17) 170.5 2_757
O3 H3O O1N 0.82 2.03 2.680(15) 135.4 .
O3' H3O' O1W 0.82 1.92 2.709(17) 162.4 .

loop_
_geom_torsion_atom_site_label_1
_geom_torsion_atom_site_label_2
_geom_torsion_atom_site_label_3
_geom_torsion_atom_site_label_4
_geom_torsion
N2 Au1 N1 C1 27.8(10)
Cl1 Au1 N1 C1 -149.9(10)
N1 Au1 N2 C2 -21.5(10)
N3 Au1 N2 C2 159.7(10)
N1 Au1 N2 C3 173.7(12)
N3 Au1 N2 C3 -5.1(11)
N2 Au1 N3 C7 -149.1(16)
Cl1 Au1 N3 C7 28.6(16)
N2 Au1 N3 C5 11.9(19)
Cl1 Au1 N3 C5 -170.4(19)
Au1 N1 C1 C2 -29.6(15)
C3 N2 C2 O1 -4.3(19)
Au1 N2 C2 O1 -170.0(10)
C3 N2 C2 C1 175.3(11)
Au1 N2 C2 C1 9.6(14)
N1 C1 C2 O1 -167.3(13)
N1 C1 C2 N2 13.1(17)
C2 N2 C3 C8 -68.6(15)
Au1 N2 C3 C8 95.1(12)
C2 N2 C3 C4 164.3(11)
Au1 N2 C3 C4 -31.9(14)
N2 C3 C4 C5 67.7(14)
C8 C3 C4 C5 -58.7(16)
C7 N3 C5 C6 -2(3)
Au1 N3 C5 C6 -167.0(13)
C7 N3 C5 C4 -174.8(16)
Au1 N3 C5 C4 20(3)
C3 C4 C5 C6 124(2)
C3 C4 C5 N3 -65(2)
N3 C5 C6 N4 1(2)
C4 C5 C6 N4 172.5(19)
C7 N4 C6 C5 1.0(18)
C6 N4 C7 N3 -2.3(17)
C5 N3 C7 N4 3(2)
Au1 N3 C7 N4 166.0(12)
N2 C3 C8 O2 -19(2)
C4 C3 C8 O2 107.3(17)
N2 C3 C8 O3 166.5(11)
C4 C3 C8 O3 -66.8(15)
N2' Au1' N1' C1' 18.1(9)
Cl1' Au1' N1' C1' -159.5(9)
N3' Au1' N2' C2' 166.3(10)
N1' Au1' N2' C2' -14.5(9)
N3' Au1' N2' C3' -6.3(12)
N1' Au1' N2' C3' 172.9(13)
N2' Au1' N3' C5' 22.3(13)
Cl1' Au1' N3' C5' -160.0(13)
N2' Au1' N3' C7' -158.3(17)
Cl1' Au1' N3' C7' 19.4(17)
Au1' N1' C1' C2' -18.2(14)
C3' N2' C2' O1' -4(2)
Au1' N2' C2' O1' -176.7(11)
C3' N2' C2' C1' -179.7(14)
Au1' N2' C2' C1' 7.8(17)
N1' C1' C2' O1' -168.7(12)
N1' C1' C2' N2' 7.0(19)
C2' N2' C3' C4' 156.6(13)
Au1' N2' C3' C4' -31.5(18)
C2' N2' C3' C8' -79.4(15)
Au1' N2' C3' C8' 92.4(13)
N2' C3' C4' C5' 63.4(18)
C8' C3' C4' C5' -58.9(16)
C7' N3' C5' C6' 2.6(18)
Au1' N3' C5' C6' -177.9(10)
C7' N3' C5' C4' -178.7(14)
Au1' N3' C5' C4' 0.9(19)
C3' C4' C5' C6' 128.8(16)
C3' C4' C5' N3' -49.7(19)
N3' C5' C6' N4' -4.2(18)
C4' C5' C6' N4' 177.2(12)
C7' N4' C6' C5' 3.8(18)
C6' N4' C7' N3' -2(2)
C5' N3' C7' N4' 0(2)
Au1' N3' C7' N4' -179.5(11)
N2' C3' C8' O2' 3(2)
C4' C3' C8' O2' 127.9(17)
N2' C3' C8' O3' 179.9(12)
C4' C3' C8' O3' -55.6(18)
